data_4112584
loop_
_publ_author_name
'Curtis P. Berlinguette'
'Alina Dragulescu-Andrasi'
'Sieber, Andreas'
'Jos\'e Ram\'on Gal\'an-Mascar\'os'
'Hans-Ulrich G\"udel'
'Catalina Achim'
'Kim R. Dunbar'

_publ_contact_author
;
        Kim R. Dunbar
        Department of Chemistry
        Texas A&M University, College Station, TX
        United States of America
;
_publ_contact_author_email dunbar@mail.chem.tamu.edu
_publ_contact_author_fax (979)845-7177
_publ_contact_author_phone (979)845-5235
_publ_section_title
;
 A Charge-Transfer-Induced Spin Transition in the Discrete Cyanide-Bridged
 Complex {[Co(tmphen)2]3[Fe(CN)6]2}
;
_journal_name_full 'Journal of the American Chemical Society'
_journal_page_first 6222
_journal_page_last 6223
_journal_paper_doi 10.1021/ja039451k
_journal_volume 126
_journal_year 2004
_chemical_formula_moiety
;
{[Co(tmphen)2]3[Fe(CN)6]2}.9H2O
;
_chemical_formula_sum 'C108 H114 Co3 Fe2 N24 O9'
_chemical_formula_weight 2180.71
_chemical_name_common final220K
_chemical_name_systematic
; 
 ? 
;
_space_group_IT_number 14
_symmetry_cell_setting monoclinic
_symmetry_space_group_name_Hall '-P 2ybc'
_symmetry_space_group_name_H-M 'P 1 21/c 1'
_atom_sites_solution_hydrogens geom
_atom_sites_solution_primary direct
_atom_sites_solution_secondary difmap
_audit_creation_method SHELXL-97
_cell_angle_alpha 90.00
_cell_angle_beta 97.74(3)
_cell_angle_gamma 90.00
_cell_formula_units_Z 4
_cell_length_a 19.261(4)
_cell_length_b 25.123(5)
_cell_length_c 24.782(5)
_cell_measurement_reflns_used 38768
_cell_measurement_temperature 210(2)
_cell_measurement_theta_max 14.214
_cell_measurement_theta_min 2.133
_cell_volume 11883(4)
_computing_cell_refinement 'SAINT (BRUKER, 2001)'
_computing_data_collection 'SMART (BRUKER, 2000)'
_computing_data_reduction 'SAINT (BRUKER, 2001)'
_computing_structure_refinement 'SHELXL-97 (Sheldrick, 1997)'
_computing_structure_solution 'SHELXS-97 (Sheldrick, 1990)'
_diffrn_ambient_temperature 220(2)
_diffrn_measured_fraction_theta_full 0.998
_diffrn_measured_fraction_theta_max 0.998
_diffrn_measurement_device_type 'BRUKER APEX'
_diffrn_radiation_monochromator graphite
_diffrn_radiation_source 'fine-focus sealed tube'
_diffrn_radiation_type MoK\a
_diffrn_radiation_wavelength 0.71073
_diffrn_reflns_av_R_equivalents 0.0535
_diffrn_reflns_av_sigmaI/netI 0.0589
_diffrn_reflns_limit_h_max 18
_diffrn_reflns_limit_h_min -19
_diffrn_reflns_limit_k_max 24
_diffrn_reflns_limit_k_min -25
_diffrn_reflns_limit_l_max 24
_diffrn_reflns_limit_l_min -24
_diffrn_reflns_number 38768
_diffrn_reflns_theta_full 20.81
_diffrn_reflns_theta_max 20.81
_diffrn_reflns_theta_min 1.62
_exptl_absorpt_coefficient_mu 0.709
_exptl_absorpt_correction_T_max 0.8829
_exptl_absorpt_correction_T_min 0.8482
_exptl_absorpt_correction_type multi-scan
_exptl_absorpt_process_details 'SADABS: Bruker, 2000'
_exptl_crystal_colour red
_exptl_crystal_density_diffrn 1.209
_exptl_crystal_description block
_exptl_crystal_F_000 4468
_exptl_crystal_size_max 0.24
_exptl_crystal_size_mid 0.23
_exptl_crystal_size_min 0.18
_refine_diff_density_max 0.931
_refine_diff_density_min -0.334
_refine_diff_density_rms 0.107
_refine_ls_extinction_coef 0.00000(12)
_refine_ls_extinction_expression Fc^*^=kFc[1+0.001xFc^2^\l^3^/sin(2\q)]^-1/4^
_refine_ls_extinction_method SHELXL
_refine_ls_goodness_of_fit_ref 1.034
_refine_ls_hydrogen_treatment mixed
_refine_ls_matrix_type full
_refine_ls_number_parameters 1379
_refine_ls_number_reflns 12433
_refine_ls_number_restraints 0
_refine_ls_restrained_S_all 1.034
_refine_ls_R_factor_all 0.1076
_refine_ls_R_factor_gt 0.0765
_refine_ls_shift/su_max 2.320
_refine_ls_shift/su_mean 0.013
_refine_ls_structure_factor_coef Fsqd
_refine_ls_weighting_details 'calc w=1/[\s^2^(Fo^2^)+(0.1597P)^2^+21.58P] where P=(Fo^2^+2Fc^2^)/3'
_refine_ls_weighting_scheme calc
_refine_ls_wR_factor_gt 0.2234
_refine_ls_wR_factor_ref 0.2545
_reflns_number_gt 8615
_reflns_number_total 12433
_reflns_threshold_expression >2sigma(I)
_cod_data_source_file ja039451ksi20031105_060751_2.cif
_cod_data_source_block CoFetmphen_220K
_cod_database_code 4112584

loop_
_symmetry_equiv_pos_as_xyz
'x, y, z'
'-x, y+1/2, -z+1/2'
'-x, -y, -z'
'x, -y-1/2, z-1/2'

loop_
_atom_site_label
_atom_site_type_symbol
_atom_site_fract_x
_atom_site_fract_y
_atom_site_fract_z
_atom_site_U_iso_or_equiv
_atom_site_adp_type
_atom_site_occupancy
_atom_site_symmetry_multiplicity
_atom_site_calc_flag
_atom_site_refinement_flags
_atom_site_disorder_assembly
_atom_site_disorder_group
Co1 Co 0.06178(5) 0.37248(5) 0.61755(4) 0.0487(4) Uani 1 1 d . . .
Co3 Co 0.35631(5) 0.54662(4) 0.66314(4) 0.0453(4) Uani 1 1 d . . .
Co2 Co 0.29483(6) 0.36921(4) 0.83337(4) 0.0516(4) Uani 1 1 d . . .
Fe1 Fe 0.32422(6) 0.35018(5) 0.63514(5) 0.0475(4) Uani 1 1 d . . .
Fe2 Fe 0.14044(6) 0.51950(5) 0.75411(5) 0.0538(4) Uani 1 1 d . . .
N15 N 0.0155(3) 0.2964(3) 0.5902(3) 0.0501(18) Uani 1 1 d . . .
N13 N 0.0717(3) 0.3971(3) 0.5357(3) 0.0526(18) Uani 1 1 d . . .
N21 N 0.4370(3) 0.5196(3) 0.7232(3) 0.0503(18) Uani 1 1 d . . .
N4 N 0.1639(4) 0.3459(3) 0.6286(3) 0.0506(18) Uani 1 1 d . . .
C4 C 0.2229(5) 0.3473(3) 0.6309(3) 0.046(2) Uani 1 1 d . . .
N6 N 0.3304(3) 0.4727(3) 0.6309(3) 0.0536(18) Uani 1 1 d . . .
N22 N 0.3973(4) 0.6191(3) 0.7004(3) 0.0552(19) Uani 1 1 d . . .
N9 N 0.2779(4) 0.5434(3) 0.7090(3) 0.0557(19) Uani 1 1 d . . .
N7 N 0.0928(3) 0.4430(3) 0.6594(3) 0.0528(19) Uani 1 1 d . . .
C5 C 0.3294(4) 0.3616(3) 0.7126(5) 0.053(2) Uani 1 1 d . . .
N8 N 0.2162(4) 0.4220(3) 0.8107(3) 0.0563(19) Uani 1 1 d . . .
N20 N 0.3660(4) 0.4294(3) 0.8626(3) 0.0600(19) Uani 1 1 d . . .
N16 N 0.0314(3) 0.3383(3) 0.6905(3) 0.0553(19) Uani 1 1 d . . .
N14 N -0.0398(3) 0.4055(3) 0.5892(3) 0.0534(18) Uani 1 1 d . . .
N24 N 0.3021(4) 0.5944(3) 0.6008(3) 0.0567(19) Uani 1 1 d . . .
C8 C 0.1843(4) 0.4584(4) 0.7905(4) 0.054(2) Uani 1 1 d . . .
N5 N 0.3277(4) 0.3673(3) 0.7585(4) 0.058(2) Uani 1 1 d . . .
C7 C 0.1108(4) 0.4736(4) 0.6931(4) 0.047(2) Uani 1 1 d . . .
N23 N 0.4295(3) 0.5541(3) 0.6072(3) 0.0532(18) Uani 1 1 d . . .
C108 C 0.4080(4) 0.5831(3) 0.5629(4) 0.055(2) Uani 1 1 d . . .
N17 N 0.2276(4) 0.3038(3) 0.8133(3) 0.0572(19) Uani 1 1 d . . .
N18 N 0.2594(4) 0.3523(3) 0.9091(3) 0.064(2) Uani 1 1 d . . .
C6 C 0.3247(4) 0.4265(4) 0.6282(3) 0.049(2) Uani 1 1 d . . .
C47 C -0.0481(4) 0.4242(3) 0.5378(4) 0.051(2) Uani 1 1 d . . .
C59 C -0.0048(4) 0.2921(3) 0.6829(3) 0.050(2) Uani 1 1 d . . .
C58 C 0.0420(4) 0.3583(4) 0.7402(4) 0.060(2) Uani 1 1 d . . .
H58 H 0.0691 0.3894 0.7458 0.072 Uiso 1 1 calc R . .
C10 C 0.1055(5) 0.5824(4) 0.7159(4) 0.063(3) Uani 1 1 d . . .
C60 C -0.0120(4) 0.2686(4) 0.6292(3) 0.051(2) Uani 1 1 d . . .
C96 C 0.4801(4) 0.5595(3) 0.7466(4) 0.055(2) Uani 1 1 d . . .
C95 C 0.4581(5) 0.6124(3) 0.7345(4) 0.060(2) Uani 1 1 d . . .
C103 C 0.3119(6) 0.6402(4) 0.5166(4) 0.071(3) Uani 1 1 d . . .
C39 C 0.0655(5) 0.4311(3) 0.4265(3) 0.058(2) Uani 1 1 d . . .
C85 C 0.4557(4) 0.4703(4) 0.7348(3) 0.055(2) Uani 1 1 d . . .
H85 H 0.4259 0.4431 0.7194 0.066 Uiso 1 1 calc R . .
N3 N 0.4860(4) 0.3556(4) 0.6407(4) 0.081(3) Uani 1 1 d . . .
N19 N 0.3854(5) 0.3264(4) 0.8673(3) 0.080(3) Uani 1 1 d . . .
C48 C 0.0114(4) 0.4196(3) 0.5082(3) 0.053(2) Uani 1 1 d . . .
C3 C 0.4258(5) 0.3527(3) 0.6389(3) 0.056(2) Uani 1 1 d . . .
C50 C -0.0243(4) 0.2264(4) 0.5263(3) 0.058(2) Uani 1 1 d . . .
C37 C 0.1256(5) 0.3918(3) 0.5077(4) 0.058(2) Uani 1 1 d . . .
H37 H 0.1665 0.3759 0.5256 0.069 Uiso 1 1 calc R . .
C49 C 0.0079(4) 0.2751(4) 0.5405(3) 0.053(2) Uani 1 1 d . . .
H49 H 0.0257 0.2943 0.5129 0.064 Uiso 1 1 calc R . .
C105 C 0.2093(5) 0.6522(4) 0.5596(4) 0.069(3) Uani 1 1 d . . .
C51 C -0.0515(5) 0.1980(4) 0.5655(4) 0.061(2) Uani 1 1 d . . .
C97 C 0.4936(5) 0.5333(4) 0.6109(4) 0.061(2) Uani 1 1 d . . .
H97 H 0.5093 0.5134 0.6423 0.074 Uiso 1 1 calc R . .
C9 C 0.2268(5) 0.5336(3) 0.7267(3) 0.052(2) Uani 1 1 d . . .
C64 C 0.1516(5) 0.2404(4) 0.8494(4) 0.061(2) Uani 1 1 d . . .
C100 C 0.4501(5) 0.5904(4) 0.5208(4) 0.063(3) Uani 1 1 d . . .
C43 C -0.1112(4) 0.4481(3) 0.5129(4) 0.062(3) Uani 1 1 d . . .
C56 C -0.0229(5) 0.2891(4) 0.7769(4) 0.063(3) Uani 1 1 d . . .
C40 C 0.0071(5) 0.4371(3) 0.4546(3) 0.053(2) Uani 1 1 d . . .
C72 C 0.1979(4) 0.2841(4) 0.8556(3) 0.055(2) Uani 1 1 d . . .
C71 C 0.2165(4) 0.3095(4) 0.9068(4) 0.058(2) Uani 1 1 d . . .
C1 C 0.3144(4) 0.3365(4) 0.5578(5) 0.059(2) Uani 1 1 d . . .
C45 C -0.1601(5) 0.4318(4) 0.5944(5) 0.077(3) Uani 1 1 d . . .
C107 C 0.3392(5) 0.6066(3) 0.5596(4) 0.058(2) Uani 1 1 d . . .
C38 C 0.1261(5) 0.4081(4) 0.4537(4) 0.058(2) Uani 1 1 d . . .
C46 C -0.0949(5) 0.4081(4) 0.6159(4) 0.073(3) Uani 1 1 d . . .
H46 H -0.0908 0.3936 0.6512 0.088 Uiso 1 1 calc R . .
C98 C 0.5383(5) 0.5384(4) 0.5729(5) 0.068(3) Uani 1 1 d . . .
C83 C 0.4286(5) 0.4127(4) 0.8888(4) 0.069(3) Uani 1 1 d . . .
C52 C -0.0464(4) 0.2199(4) 0.6187(4) 0.058(2) Uani 1 1 d . . .
C2 C 0.3245(4) 0.2745(4) 0.6465(4) 0.060(2) Uani 1 1 d . . .
C91 C 0.4976(6) 0.6548(4) 0.7576(5) 0.085(3) Uani 1 1 d . . .
C42 C -0.1125(5) 0.4668(4) 0.4582(4) 0.069(3) Uani 1 1 d . . .
H42 H -0.1532 0.4835 0.4409 0.083 Uiso 1 1 calc R . .
C102 C 0.3556(7) 0.6469(5) 0.4750(4) 0.089(3) Uani 1 1 d . . .
H102 H 0.3394 0.6686 0.4450 0.107 Uiso 1 1 calc R . .
C88 C 0.5434(5) 0.5485(4) 0.7806(4) 0.071(3) Uani 1 1 d . . .
C99 C 0.5170(5) 0.5667(4) 0.5261(5) 0.076(3) Uani 1 1 d . . .
C61 C 0.2101(5) 0.2814(4) 0.7652(4) 0.066(3) Uani 1 1 d . . .
H61 H 0.2294 0.2957 0.7355 0.079 Uiso 1 1 calc R . .
C79 C 0.4813(6) 0.4466(5) 0.9123(4) 0.082(3) Uani 1 1 d . . .
C94 C 0.3758(5) 0.6679(4) 0.6910(4) 0.074(3) Uani 1 1 d . . .
H94 H 0.3331 0.6730 0.6684 0.089 Uiso 1 1 calc R . .
C55 C -0.0331(5) 0.2667(4) 0.7245(3) 0.061(2) Uani 1 1 d . . .
C53 C -0.0742(5) 0.1956(4) 0.6621(4) 0.076(3) Uani 1 1 d . . .
H53 H -0.0974 0.1628 0.6559 0.091 Uiso 1 1 calc R . .
C82 C 0.3572(5) 0.4811(4) 0.8573(4) 0.067(3) Uani 1 1 d . . .
H82 H 0.3146 0.4934 0.8384 0.080 Uiso 1 1 calc R . .
C87 C 0.5633(5) 0.4944(4) 0.7907(4) 0.070(3) Uani 1 1 d . . .
C86 C 0.5171(4) 0.4550(3) 0.7686(4) 0.057(2) Uani 1 1 d . . .
N2 N 0.3222(4) 0.2302(4) 0.6543(4) 0.089(3) Uani 1 1 d . . .
N10 N 0.0869(5) 0.6208(4) 0.6919(4) 0.088(3) Uani 1 1 d . . .
C67 C 0.1896(5) 0.2907(4) 0.9537(4) 0.070(3) Uani 1 1 d . . .
C106 C 0.2390(5) 0.6157(4) 0.5998(4) 0.064(3) Uani 1 1 d . . .
H106 H 0.2124 0.6060 0.6273 0.077 Uiso 1 1 calc R . .
N1 N 0.3091(4) 0.3251(4) 0.5122(4) 0.086(3) Uani 1 1 d . . .
C13 C 0.1904(5) 0.3988(4) 0.4282(4) 0.081(3) Uani 1 1 d . . .
H13A H 0.1797 0.3753 0.3971 0.122 Uiso 1 1 calc R . .
H13B H 0.2260 0.3825 0.4545 0.122 Uiso 1 1 calc R . .
H13C H 0.2077 0.4325 0.4162 0.122 Uiso 1 1 calc R . .
C81 C 0.4073(5) 0.5194(4) 0.8779(4) 0.079(3) Uani 1 1 d . . .
C57 C 0.0155(5) 0.3361(4) 0.7850(3) 0.062(2) Uani 1 1 d . . .
C14 C 0.0607(6) 0.4512(4) 0.3690(4) 0.081(3) Uani 1 1 d . . .
H14A H 0.1042 0.4438 0.3548 0.121 Uiso 1 1 calc R . .
H14B H 0.0523 0.4893 0.3685 0.121 Uiso 1 1 calc R . .
H14C H 0.0224 0.4334 0.3466 0.121 Uiso 1 1 calc R . .
C65 C 0.1252(5) 0.2241(4) 0.8984(5) 0.078(3) Uani 1 1 d . . .
H65 H 0.0926 0.1961 0.8961 0.093 Uiso 1 1 calc R . .
C12 C 0.1711(5) 0.5603(4) 0.8169(5) 0.076(3) Uani 1 1 d . . .
C41 C -0.0572(5) 0.4611(3) 0.4311(4) 0.062(3) Uani 1 1 d . . .
H41 H -0.0609 0.4734 0.3950 0.074 Uiso 1 1 calc R . .
C21 C 0.1520(5) 0.2155(4) 0.6980(4) 0.081(3) Uani 1 1 d . . .
H21A H 0.1789 0.1831 0.6962 0.121 Uiso 1 1 calc R . .
H21B H 0.1667 0.2415 0.6729 0.121 Uiso 1 1 calc R . .
H21C H 0.1026 0.2078 0.6882 0.121 Uiso 1 1 calc R . .
C15 C -0.2351(5) 0.4787(5) 0.5161(5) 0.099(4) Uani 1 1 d . . .
H15A H -0.2732 0.4679 0.5355 0.148 Uiso 1 1 calc R . .
H15B H -0.2455 0.4683 0.4781 0.148 Uiso 1 1 calc R . .
H15C H -0.2295 0.5170 0.5185 0.148 Uiso 1 1 calc R . .
C31 C 0.5147(8) 0.7554(4) 0.7680(7) 0.163(8) Uani 1 1 d . . .
H31A H 0.5612 0.7438 0.7835 0.244 Uiso 1 1 calc R . .
H31B H 0.4917 0.7724 0.7959 0.244 Uiso 1 1 calc R . .
H31C H 0.5186 0.7805 0.7388 0.244 Uiso 1 1 calc R . .
C62 C 0.1645(5) 0.2375(4) 0.7552(4) 0.066(3) Uani 1 1 d . . .
C54 C -0.0690(6) 0.2172(4) 0.7121(4) 0.082(3) Uani 1 1 d . . .
H54 H -0.0892 0.1995 0.7396 0.098 Uiso 1 1 calc R . .
C77 C 0.5544(9) 0.3725(9) 0.9417(7) 0.137(6) Uani 1 1 d . . .
H77 H 0.5962 0.3590 0.9608 0.165 Uiso 1 1 calc R . .
C104 C 0.2460(6) 0.6646(4) 0.5173(4) 0.077(3) Uani 1 1 d . . .
C17 C -0.0273(6) 0.2065(4) 0.4695(4) 0.087(3) Uani 1 1 d . . .
H17A H -0.0022 0.1731 0.4696 0.130 Uiso 1 1 calc R . .
H17B H -0.0059 0.2325 0.4479 0.130 Uiso 1 1 calc R . .
H17C H -0.0758 0.2012 0.4541 0.130 Uiso 1 1 calc R . .
N11 N -0.0018(6) 0.4965(5) 0.7930(5) 0.138(5) Uani 1 1 d . . .
C63 C 0.1352(5) 0.2165(4) 0.7987(4) 0.070(3) Uani 1 1 d . . .
C44 C -0.1668(5) 0.4514(4) 0.5417(5) 0.074(3) Uani 1 1 d . . .
C90 C 0.5626(6) 0.6424(5) 0.7921(5) 0.113(5) Uani 1 1 d . . .
H90 H 0.5906 0.6705 0.8079 0.136 Uiso 1 1 calc R . .
C70 C 0.2767(5) 0.3761(4) 0.9560(4) 0.079(3) Uani 1 1 d . . .
H70 H 0.3059 0.4062 0.9570 0.095 Uiso 1 1 calc R . .
C84 C 0.4390(6) 0.3566(5) 0.8910(4) 0.079(3) Uani 1 1 d . . .
C23 C 0.1845(6) 0.2977(6) 1.0555(4) 0.107(4) Uani 1 1 d . . .
H23A H 0.1973 0.2607 1.0619 0.160 Uiso 1 1 calc R . .
H23B H 0.1340 0.3013 1.0523 0.160 Uiso 1 1 calc R . .
H23C H 0.2062 0.3192 1.0857 0.160 Uiso 1 1 calc R . .
C30 C 0.6304(6) 0.4803(4) 0.8256(5) 0.108(4) Uani 1 1 d . . .
H30A H 0.6248 0.4465 0.8436 0.162 Uiso 1 1 calc R . .
H30B H 0.6420 0.5078 0.8528 0.162 Uiso 1 1 calc R . .
H30C H 0.6677 0.4773 0.8031 0.162 Uiso 1 1 calc R . .
C33 C 0.6102(5) 0.5142(5) 0.5825(5) 0.108(4) Uani 1 1 d . . .
H33A H 0.6163 0.4904 0.5527 0.162 Uiso 1 1 calc R . .
H33B H 0.6156 0.4944 0.6164 0.162 Uiso 1 1 calc R . .
H33C H 0.6452 0.5422 0.5846 0.162 Uiso 1 1 calc R . .
C80 C 0.4698(6) 0.5002(5) 0.9066(4) 0.087(3) Uani 1 1 d . . .
C101 C 0.4200(7) 0.6234(5) 0.4764(4) 0.088(4) Uani 1 1 d . . .
H101 H 0.4455 0.6292 0.4472 0.106 Uiso 1 1 calc R . .
C74 C 0.4570(12) 0.2491(6) 0.8925(7) 0.138(6) Uani 1 1 d . . .
C93 C 0.4117(6) 0.7134(4) 0.7122(5) 0.080(3) Uani 1 1 d . . .
C18 C -0.0864(6) 0.1455(4) 0.5510(5) 0.096(4) Uani 1 1 d . . .
H18A H -0.1315 0.1516 0.5293 0.144 Uiso 1 1 calc R . .
H18B H -0.0931 0.1266 0.5840 0.144 Uiso 1 1 calc R . .
H18C H -0.0572 0.1245 0.5302 0.144 Uiso 1 1 calc R . .
C78 C 0.5466(7) 0.4228(8) 0.9391(6) 0.126(5) Uani 1 1 d . . .
H78 H 0.5832 0.4450 0.9545 0.151 Uiso 1 1 calc R . .
C11 C 0.0519(6) 0.5063(5) 0.7787(4) 0.086(3) Uani 1 1 d . . .
C68 C 0.2095(5) 0.3163(5) 1.0036(4) 0.080(3) Uani 1 1 d . . .
C89 C 0.5836(6) 0.5923(4) 0.8019(5) 0.100(4) Uani 1 1 d . . .
H89 H 0.6267 0.5861 0.8237 0.120 Uiso 1 1 calc R . .
C34 C 0.5633(6) 0.5741(5) 0.4828(5) 0.115(5) Uani 1 1 d . . .
H34A H 0.5996 0.5998 0.4950 0.173 Uiso 1 1 calc R . .
H34B H 0.5356 0.5869 0.4498 0.173 Uiso 1 1 calc R . .
H34C H 0.5847 0.5403 0.4756 0.173 Uiso 1 1 calc R . .
C27 C 0.5259(7) 0.5413(5) 0.9322(6) 0.124(5) Uani 1 1 d . . .
H27A H 0.5633 0.5437 0.9097 0.186 Uiso 1 1 calc R . .
H27B H 0.5451 0.5297 0.9685 0.186 Uiso 1 1 calc R . .
H27C H 0.5042 0.5759 0.9343 0.186 Uiso 1 1 calc R . .
C92 C 0.4721(6) 0.7076(4) 0.7455(5) 0.095(4) Uani 1 1 d . . .
C29 C 0.5314(5) 0.3971(3) 0.7781(4) 0.074(3) Uani 1 1 d . . .
H29A H 0.4895 0.3768 0.7654 0.111 Uiso 1 1 calc R . .
H29B H 0.5448 0.3907 0.8167 0.111 Uiso 1 1 calc R . .
H29C H 0.5691 0.3860 0.7583 0.111 Uiso 1 1 calc R . .
C36 C 0.1382(5) 0.6752(4) 0.5653(5) 0.092(3) Uani 1 1 d . . .
H36A H 0.1402 0.7137 0.5631 0.138 Uiso 1 1 calc R . .
H36B H 0.1248 0.6648 0.6001 0.138 Uiso 1 1 calc R . .
H36C H 0.1040 0.6618 0.5362 0.138 Uiso 1 1 calc R . .
C69 C 0.2540(6) 0.3592(5) 1.0050(4) 0.089(3) Uani 1 1 d . . .
C73 C 0.3949(8) 0.2726(5) 0.8689(5) 0.112(4) Uani 1 1 d . . .
H73 H 0.3581 0.2506 0.8535 0.135 Uiso 1 1 calc R . .
C22 C 0.0901(6) 0.1679(4) 0.7905(4) 0.090(3) Uani 1 1 d . . .
H22A H 0.0651 0.1678 0.7538 0.134 Uiso 1 1 calc R . .
H22B H 0.0566 0.1680 0.8165 0.134 Uiso 1 1 calc R . .
H22C H 0.1192 0.1363 0.7960 0.134 Uiso 1 1 calc R . .
N12 N 0.1911(6) 0.5847(4) 0.8571(4) 0.102(3) Uani 1 1 d . . .
C75 C 0.5126(10) 0.2803(9) 0.9165(8) 0.149(7) Uani 1 1 d . . .
C35 C 0.2135(7) 0.7017(5) 0.4736(5) 0.118(4) Uani 1 1 d . . .
H35A H 0.1654 0.6911 0.4620 0.177 Uiso 1 1 calc R . .
H35B H 0.2397 0.7001 0.4428 0.177 Uiso 1 1 calc R . .
H35C H 0.2145 0.7377 0.4877 0.177 Uiso 1 1 calc R . .
C24 C 0.2787(7) 0.3921(7) 1.0561(5) 0.139(6) Uani 1 1 d . . .
H24A H 0.2386 0.4092 1.0687 0.208 Uiso 1 1 calc R . .
H24B H 0.3116 0.4190 1.0476 0.208 Uiso 1 1 calc R . .
H24C H 0.3014 0.3689 1.0845 0.208 Uiso 1 1 calc R . .
C66 C 0.1444(5) 0.2466(5) 0.9470(5) 0.079(3) Uani 1 1 d . . .
H66 H 0.1270 0.2324 0.9777 0.094 Uiso 1 1 calc R . .
C28 C 0.3901(6) 0.5777(4) 0.8676(5) 0.105(4) Uani 1 1 d . . .
H28A H 0.3748 0.5933 0.8998 0.157 Uiso 1 1 calc R . .
H28B H 0.3529 0.5810 0.8371 0.157 Uiso 1 1 calc R . .
H28C H 0.4314 0.5963 0.8591 0.157 Uiso 1 1 calc R . .
C16 C -0.2172(6) 0.4328(6) 0.6309(5) 0.122(5) Uani 1 1 d . . .
H16A H -0.2259 0.4693 0.6409 0.182 Uiso 1 1 calc R . .
H16B H -0.2025 0.4122 0.6635 0.182 Uiso 1 1 calc R . .
H16C H -0.2598 0.4176 0.6116 0.182 Uiso 1 1 calc R . .
C76 C 0.5039(8) 0.3355(6) 0.9176(5) 0.109(5) Uani 1 1 d . . .
C25 C 0.4547(11) 0.1863(6) 0.8893(7) 0.201(10) Uani 1 1 d . . .
H25A H 0.4739 0.1745 0.8571 0.301 Uiso 1 1 calc R . .
H25B H 0.4065 0.1742 0.8874 0.301 Uiso 1 1 calc R . .
H25C H 0.4822 0.1714 0.9215 0.301 Uiso 1 1 calc R . .
C20 C 0.0317(6) 0.3636(4) 0.8381(4) 0.081(3) Uani 1 1 d . . .
H20A H -0.0112 0.3686 0.8540 0.122 Uiso 1 1 calc R . .
H20B H 0.0525 0.3980 0.8326 0.122 Uiso 1 1 calc R . .
H20C H 0.0643 0.3423 0.8624 0.122 Uiso 1 1 calc R . .
C19 C -0.0547(6) 0.2646(5) 0.8240(4) 0.095(4) Uani 1 1 d . . .
H19A H -0.0361 0.2823 0.8576 0.143 Uiso 1 1 calc R . .
H19B H -0.0432 0.2270 0.8266 0.143 Uiso 1 1 calc R . .
H19C H -0.1052 0.2688 0.8178 0.143 Uiso 1 1 calc R . .
C32 C 0.3792(7) 0.7669(4) 0.6963(6) 0.117(5) Uani 1 1 d . . .
H32A H 0.3711 0.7861 0.7289 0.175 Uiso 1 1 calc R . .
H32B H 0.3350 0.7618 0.6731 0.175 Uiso 1 1 calc R . .
H32C H 0.4107 0.7873 0.6769 0.175 Uiso 1 1 calc R . .
C26 C 0.5785(10) 0.2517(8) 0.9435(7) 0.207(10) Uani 1 1 d . . .
H26A H 0.5768 0.2147 0.9324 0.311 Uiso 1 1 calc R . .
H26B H 0.5806 0.2539 0.9827 0.311 Uiso 1 1 calc R . .
H26C H 0.6197 0.2685 0.9324 0.311 Uiso 1 1 calc R . .
O1S O 0.1256(12) 0.0189(9) 0.4290(9) 0.096(7) Uiso 0.33 1 d P A -50
O3S O 0.0671(14) 0.0816(11) 0.4928(11) 0.118(8) Uiso 0.33 1 d P B -52
O2S O 0.0905(14) 0.0544(10) 0.4634(11) 0.110(8) Uiso 0.33 1 d P C -51
O19S O 0.6341(14) 0.3823(11) 0.6753(10) 0.179(9) Uiso 0.50 1 d P D 5
O30S O 0.749(4) 0.490(3) 0.007(3) 0.09(2) Uiso 0.10 1 d P E 11
O17S O 0.6342(13) 0.3343(11) 0.6628(10) 0.176(9) Uiso 0.50 1 d P F 12
O14S O 0.515(3) 0.2151(16) 0.5757(15) 0.168(13) Uiso 0.40 1 d P G 13
O11S O 0.451(3) 0.2324(19) 0.5556(19) 0.155(15) Uiso 0.30 1 d P H 14
O28S O 0.264(3) 0.721(3) 0.814(2) 0.24(2) Uiso 0.30 1 d P I 15
O33S O 0.3133(15) 0.3184(12) 0.4055(12) 0.119(9) Uiso 0.30 1 d P J 16
O23S O 0.924(2) 0.5746(16) 0.8665(17) 0.171(14) Uiso 0.30 1 d P K 17
O26S O 0.767(4) 0.558(3) 0.724(3) 0.18(2) Uiso 0.20 1 d P L 18
O13S O 0.775(2) 0.1802(18) 0.4139(18) 0.174(15) Uiso 0.30 1 d P M 19
O18S O 0.752(3) 0.283(3) 0.686(3) 0.18(2) Uiso 0.20 1 d P N 20
O22S O 0.853(2) 0.4621(17) 0.7698(18) 0.186(15) Uiso 0.30 1 d P O 21
O20S O 0.792(3) 0.372(3) 0.832(3) 0.18(2) Uiso 0.20 1 d P P 22
O27S O 0.730(3) 0.592(2) 0.710(2) 0.201(18) Uiso 0.30 1 d P Q 23
O25S O 0.800(3) 0.566(2) 0.809(2) 0.153(18) Uiso 0.20 1 d P R 24
O29S O 0.2563(16) 0.6844(13) 0.7857(13) 0.125(10) Uiso 0.30 1 d P S 25
O21S O 0.785(3) 0.347(3) 0.880(3) 0.16(2) Uiso 0.20 1 d P T 26
O25 O 0.885(7) 0.054(5) 0.417(6) 0.20(5) Uiso 0.10 1 d P U 27
O24S O 0.859(4) 0.564(3) 0.846(3) 0.19(2) Uiso 0.20 1 d P V 28
O16S O 0.305(4) 0.159(3) 0.776(3) 0.20(3) Uiso 0.20 1 d P W 29
O15S O 0.567(2) 0.2076(15) 0.5803(15) 0.194(15) Uiso 0.40 1 d P X 30
O10S O 0.409(2) 0.2197(15) 0.5352(16) 0.189(14) Uiso 0.40 1 d P Y 31
O31S O 0.6937(17) 0.4871(14) 0.0109(12) 0.151(11) Uiso 0.40 1 d P Z 32
O12S O 0.478(4) 0.202(3) 0.562(2) 0.19(2) Uiso 0.30 1 d P A 33
O32S O 0.710(2) 0.456(2) 0.0167(17) 0.161(16) Uiso 0.30 1 d P B 36
O34S O 0.727(2) 0.4027(19) 0.0231(17) 0.178(15) Uiso 0.30 1 d P C 37
O35S O 0.7252(14) 0.3403(11) 0.0579(11) 0.193(10) Uiso 0.50 1 d P D 38

loop_
_atom_site_aniso_label
_atom_site_aniso_U_11
_atom_site_aniso_U_22
_atom_site_aniso_U_33
_atom_site_aniso_U_23
_atom_site_aniso_U_13
_atom_site_aniso_U_12
Co1 0.0325(6) 0.0643(8) 0.0494(7) 0.0098(6) 0.0061(5) -0.0043(5)
Co3 0.0342(6) 0.0408(7) 0.0606(8) 0.0030(5) 0.0058(5) -0.0020(5)
Co2 0.0564(8) 0.0480(7) 0.0498(7) 0.0078(5) 0.0056(6) -0.0021(6)
Fe1 0.0350(7) 0.0480(8) 0.0585(8) 0.0057(6) 0.0030(5) -0.0009(5)
Fe2 0.0547(8) 0.0528(8) 0.0564(8) 0.0035(6) 0.0165(6) 0.0119(6)
N15 0.035(4) 0.079(5) 0.037(4) 0.007(4) 0.007(3) 0.002(3)
N13 0.039(4) 0.065(5) 0.052(4) 0.015(4) -0.001(4) -0.001(4)
N21 0.047(4) 0.040(5) 0.062(5) 0.008(4) 0.001(3) 0.003(4)
N4 0.035(4) 0.063(5) 0.054(5) 0.014(3) 0.003(3) 0.003(4)
C4 0.045(6) 0.046(5) 0.048(5) 0.015(4) 0.006(4) -0.001(4)
N6 0.039(4) 0.056(5) 0.066(5) 0.009(4) 0.009(3) 0.000(4)
N22 0.050(5) 0.038(5) 0.074(5) 0.000(4) -0.006(4) 0.007(3)
N9 0.052(5) 0.051(5) 0.063(5) -0.001(4) 0.002(4) -0.001(4)
N7 0.037(4) 0.066(5) 0.056(5) 0.019(4) 0.006(4) 0.005(4)
C5 0.038(5) 0.029(5) 0.089(8) 0.010(5) -0.002(5) -0.003(4)
N8 0.053(5) 0.060(5) 0.056(5) 0.003(4) 0.007(4) -0.005(4)
N20 0.060(5) 0.053(5) 0.066(5) 0.007(4) 0.002(4) 0.007(4)
N16 0.048(4) 0.073(5) 0.045(5) 0.001(4) 0.009(3) -0.012(4)
N14 0.034(4) 0.064(5) 0.063(5) -0.008(4) 0.010(4) -0.007(3)
N24 0.046(5) 0.059(5) 0.064(5) 0.001(4) 0.005(4) 0.000(4)
C8 0.044(5) 0.057(6) 0.061(6) -0.012(5) 0.013(4) -0.010(5)
N5 0.056(5) 0.059(5) 0.059(5) 0.009(4) 0.005(4) -0.006(4)
C7 0.044(5) 0.051(6) 0.046(6) 0.011(5) 0.008(4) 0.012(4)
N23 0.036(4) 0.049(4) 0.076(5) -0.003(4) 0.015(4) -0.002(3)
C108 0.048(6) 0.055(6) 0.062(6) 0.001(5) 0.007(5) -0.011(5)
N17 0.064(5) 0.064(5) 0.045(5) 0.004(4) 0.013(4) -0.008(4)
N18 0.059(5) 0.082(6) 0.050(5) 0.007(4) 0.006(4) -0.006(5)
C6 0.028(5) 0.068(7) 0.050(5) 0.013(5) 0.005(4) 0.003(4)
C47 0.040(5) 0.056(6) 0.055(6) 0.004(5) -0.005(4) 0.003(4)
C59 0.046(5) 0.060(6) 0.047(6) 0.008(5) 0.012(4) -0.014(5)
C58 0.052(6) 0.071(6) 0.055(7) 0.006(5) 0.005(5) -0.017(5)
C10 0.064(6) 0.058(7) 0.070(7) -0.018(5) 0.020(5) 0.007(5)
C60 0.045(5) 0.070(6) 0.040(5) 0.004(5) 0.013(4) -0.004(5)
C96 0.049(5) 0.043(6) 0.068(6) 0.005(5) -0.006(5) -0.002(5)
C95 0.066(6) 0.044(6) 0.069(6) 0.003(5) 0.002(5) -0.004(5)
C103 0.073(7) 0.073(7) 0.068(7) 0.012(6) 0.014(6) -0.013(6)
C39 0.072(7) 0.050(5) 0.052(6) 0.010(4) 0.007(5) -0.009(5)
C85 0.052(6) 0.048(6) 0.066(6) -0.002(5) 0.006(5) -0.005(5)
N3 0.040(5) 0.108(7) 0.097(7) 0.007(5) 0.021(4) 0.006(5)
N19 0.114(8) 0.061(6) 0.071(6) 0.018(5) 0.026(5) 0.031(6)
C48 0.044(5) 0.056(6) 0.056(6) -0.004(5) -0.001(5) 0.001(4)
C3 0.060(7) 0.057(6) 0.055(6) 0.002(4) 0.014(5) -0.002(5)
C50 0.047(5) 0.078(7) 0.049(6) -0.003(5) 0.004(4) 0.002(5)
C37 0.046(5) 0.067(6) 0.063(6) 0.011(5) 0.016(5) -0.003(4)
C49 0.047(5) 0.075(7) 0.043(6) 0.009(5) 0.020(4) 0.010(5)
C105 0.056(6) 0.059(6) 0.085(8) 0.001(6) -0.014(6) 0.002(5)
C51 0.058(6) 0.076(7) 0.049(6) -0.001(5) 0.014(5) -0.010(5)
C97 0.047(6) 0.057(6) 0.082(7) -0.012(5) 0.014(5) -0.010(5)
C9 0.058(6) 0.038(5) 0.055(6) 0.001(4) -0.006(5) 0.005(5)
C64 0.051(5) 0.060(6) 0.075(7) 0.013(5) 0.017(5) -0.015(5)
C100 0.076(7) 0.058(6) 0.058(6) -0.003(5) 0.021(6) -0.025(5)
C43 0.038(6) 0.047(6) 0.096(8) -0.014(5) -0.007(5) -0.001(4)
C56 0.062(6) 0.072(7) 0.061(7) 0.018(5) 0.025(5) -0.017(5)
C40 0.059(6) 0.043(5) 0.052(6) 0.010(4) -0.007(5) -0.008(4)
C72 0.054(5) 0.073(6) 0.039(6) 0.006(5) 0.006(4) 0.000(5)
C71 0.044(5) 0.076(7) 0.055(6) 0.015(5) 0.005(4) 0.000(5)
C1 0.040(5) 0.057(6) 0.080(7) 0.000(5) 0.007(5) 0.001(4)
C45 0.037(6) 0.089(8) 0.109(9) -0.017(7) 0.020(6) -0.003(5)
C107 0.058(6) 0.055(6) 0.062(6) 0.005(5) 0.008(5) -0.010(5)
C38 0.057(6) 0.063(6) 0.055(6) 0.017(5) 0.009(5) 0.002(5)
C46 0.049(6) 0.095(8) 0.079(7) -0.002(6) 0.018(6) -0.010(6)
C98 0.053(6) 0.070(7) 0.085(8) -0.009(6) 0.025(6) -0.016(5)
C83 0.072(7) 0.077(8) 0.057(6) 0.015(5) 0.006(5) 0.009(6)
C52 0.052(5) 0.067(6) 0.056(6) 0.005(5) 0.012(4) -0.016(5)
C2 0.038(5) 0.056(7) 0.082(7) 0.007(5) -0.004(4) -0.003(5)
C91 0.103(8) 0.039(6) 0.100(8) -0.004(5) -0.035(7) -0.010(6)
C42 0.055(6) 0.069(7) 0.075(8) 0.006(6) -0.019(6) 0.011(5)
C102 0.109(10) 0.087(8) 0.070(8) 0.015(6) 0.006(7) -0.017(8)
C88 0.069(7) 0.051(6) 0.084(7) 0.002(5) -0.017(6) -0.003(5)
C99 0.061(7) 0.081(7) 0.096(9) -0.037(7) 0.048(6) -0.036(6)
C61 0.074(7) 0.067(7) 0.058(7) 0.008(5) 0.015(5) -0.017(5)
C79 0.077(8) 0.086(9) 0.077(8) 0.003(6) -0.006(6) 0.005(7)
C94 0.069(7) 0.057(7) 0.093(8) 0.007(6) -0.002(6) 0.007(6)
C55 0.073(6) 0.073(7) 0.040(6) 0.004(5) 0.018(5) -0.011(5)
C53 0.086(7) 0.086(7) 0.055(7) -0.004(6) 0.007(5) -0.038(6)
C82 0.064(6) 0.068(7) 0.068(6) 0.003(5) 0.007(5) 0.000(6)
C87 0.059(6) 0.064(7) 0.078(7) 0.011(5) -0.017(5) 0.015(5)
C86 0.044(5) 0.047(6) 0.075(6) 0.002(5) -0.011(5) 0.003(5)
N2 0.070(6) 0.061(6) 0.131(8) 0.014(6) -0.006(5) -0.007(5)
N10 0.112(8) 0.067(6) 0.087(7) 0.003(5) 0.019(5) 0.042(5)
C67 0.050(6) 0.097(8) 0.062(7) 0.021(6) 0.000(5) 0.007(6)
C106 0.048(6) 0.060(6) 0.083(7) -0.008(5) 0.001(5) -0.004(5)
N1 0.073(6) 0.109(7) 0.074(6) -0.006(6) 0.005(5) -0.012(5)
C13 0.082(7) 0.095(8) 0.071(7) 0.021(6) 0.027(6) -0.003(6)
C81 0.062(7) 0.083(8) 0.094(8) -0.013(6) 0.014(6) -0.011(6)
C57 0.076(6) 0.076(7) 0.035(5) 0.009(5) 0.010(5) -0.002(6)
C14 0.108(8) 0.080(7) 0.051(6) 0.012(5) -0.001(6) 0.009(6)
C65 0.062(6) 0.081(7) 0.092(9) 0.022(7) 0.016(6) -0.017(5)
C12 0.080(7) 0.078(8) 0.077(8) 0.019(6) 0.032(6) 0.032(6)
C41 0.080(7) 0.044(5) 0.055(6) 0.006(4) -0.013(6) 0.005(5)
C21 0.081(7) 0.092(8) 0.070(7) -0.017(6) 0.009(5) -0.031(6)
C15 0.047(6) 0.109(9) 0.133(10) -0.027(8) -0.019(6) 0.016(6)
C31 0.195(15) 0.046(7) 0.209(16) -0.012(8) -0.116(13) -0.004(8)
C62 0.057(6) 0.072(7) 0.069(7) 0.001(5) 0.010(5) -0.013(5)
C54 0.103(8) 0.084(8) 0.062(7) 0.005(6) 0.026(6) -0.047(7)
C77 0.114(13) 0.163(17) 0.120(13) 0.026(13) -0.036(10) 0.011(14)
C104 0.085(8) 0.064(7) 0.076(8) 0.006(6) -0.006(6) -0.005(6)
C17 0.103(8) 0.098(8) 0.061(7) -0.021(6) 0.015(6) -0.006(7)
N11 0.108(9) 0.160(11) 0.161(11) 0.040(9) 0.079(8) 0.039(8)
C63 0.060(6) 0.068(7) 0.082(8) 0.010(6) 0.010(6) -0.010(5)
C44 0.043(6) 0.066(7) 0.110(9) -0.014(6) 0.001(6) 0.012(5)
C90 0.105(10) 0.057(8) 0.154(12) 0.000(7) -0.067(9) -0.017(7)
C70 0.077(7) 0.096(8) 0.064(8) -0.003(6) 0.009(6) -0.012(6)
C84 0.072(7) 0.091(9) 0.070(7) 0.017(6) -0.002(6) 0.018(7)
C23 0.091(8) 0.176(13) 0.054(7) 0.018(7) 0.012(6) -0.012(8)
C30 0.080(8) 0.072(8) 0.159(12) 0.010(7) -0.033(8) 0.009(6)
C33 0.062(7) 0.119(10) 0.153(12) -0.035(9) 0.049(7) -0.005(7)
C80 0.069(8) 0.115(10) 0.073(7) -0.022(7) -0.005(6) -0.014(7)
C101 0.106(10) 0.100(9) 0.063(8) -0.012(7) 0.029(7) -0.040(8)
C74 0.199(18) 0.091(11) 0.127(13) 0.054(10) 0.034(13) 0.098(13)
C93 0.090(8) 0.041(6) 0.102(8) -0.006(5) -0.008(7) 0.003(6)
C18 0.106(9) 0.086(8) 0.098(9) -0.021(7) 0.023(7) -0.036(7)
C78 0.085(10) 0.154(15) 0.129(12) 0.005(11) -0.026(8) 0.008(10)
C11 0.072(7) 0.097(8) 0.095(8) 0.025(6) 0.036(6) 0.040(6)
C68 0.059(6) 0.125(10) 0.055(7) 0.018(6) 0.000(5) -0.009(7)
C89 0.100(9) 0.055(7) 0.125(10) 0.001(6) -0.059(7) -0.013(6)
C34 0.105(9) 0.119(10) 0.136(11) -0.027(8) 0.072(9) -0.040(8)
C27 0.120(11) 0.119(11) 0.124(11) -0.028(9) -0.017(9) -0.035(9)
C92 0.106(9) 0.049(7) 0.115(9) -0.002(6) -0.040(8) -0.015(6)
C29 0.079(7) 0.047(6) 0.089(7) 0.014(5) -0.015(6) 0.017(5)
C36 0.073(7) 0.079(8) 0.118(9) 0.007(7) -0.005(6) 0.012(6)
C69 0.073(7) 0.150(11) 0.041(7) -0.011(7) -0.004(5) -0.016(8)
C73 0.147(12) 0.089(10) 0.104(10) 0.028(8) 0.026(9) 0.022(9)
C22 0.089(8) 0.090(8) 0.089(8) 0.003(6) 0.011(6) -0.049(7)
N12 0.143(9) 0.093(7) 0.073(7) -0.013(6) 0.022(6) 0.026(6)
C75 0.146(16) 0.17(2) 0.131(15) 0.061(13) 0.016(12) 0.074(15)
C35 0.127(11) 0.115(10) 0.107(10) 0.041(8) -0.007(8) 0.025(8)
C24 0.122(11) 0.224(17) 0.070(9) -0.018(10) 0.013(8) -0.047(11)
C66 0.067(7) 0.093(8) 0.079(8) 0.019(7) 0.018(6) -0.017(6)
C28 0.104(9) 0.057(7) 0.151(12) -0.014(7) 0.013(8) -0.019(6)
C16 0.061(7) 0.173(14) 0.137(11) -0.002(10) 0.038(8) 0.014(8)
C76 0.123(12) 0.104(11) 0.101(10) 0.048(9) 0.018(9) 0.062(10)
C25 0.31(3) 0.096(12) 0.198(18) 0.045(12) 0.044(17) 0.117(15)
C20 0.099(8) 0.082(7) 0.066(7) 0.006(6) 0.021(6) -0.021(6)
C19 0.113(9) 0.119(9) 0.059(7) 0.004(6) 0.031(6) -0.052(8)
C32 0.122(10) 0.051(7) 0.162(12) -0.007(7) -0.035(9) 0.014(7)
C26 0.22(2) 0.22(2) 0.186(18) 0.066(15) 0.013(15) 0.159(18)

loop_
_atom_type_symbol
_atom_type_description
_atom_type_scat_dispersion_real
_atom_type_scat_dispersion_imag
_atom_type_scat_source
C C 0.0033 0.0016 'International Tables Vol C Tables 4.2.6.8 and 6.1.1.4'
H H 0.0000 0.0000 'International Tables Vol C Tables 4.2.6.8 and 6.1.1.4'
N N 0.0061 0.0033 'International Tables Vol C Tables 4.2.6.8 and 6.1.1.4'
O O 0.0106 0.0060 'International Tables Vol C Tables 4.2.6.8 and 6.1.1.4'
Fe Fe 0.3463 0.8444 'International Tables Vol C Tables 4.2.6.8 and 6.1.1.4'
Co Co 0.3494 0.9721 'International Tables Vol C Tables 4.2.6.8 and 6.1.1.4'

loop_
_geom_angle_atom_site_label_1
_geom_angle_atom_site_label_2
_geom_angle_atom_site_label_3
_geom_angle
N4 Co1 N7 90.3(3)
N4 Co1 N16 97.0(3)
N7 Co1 N16 90.8(3)
N4 Co1 N13 90.8(3)
N7 Co1 N13 99.7(3)
N16 Co1 N13 167.0(3)
N4 Co1 N14 167.7(3)
N7 Co1 N14 91.3(3)
N16 Co1 N14 95.1(3)
N13 Co1 N14 76.9(3)
N4 Co1 N15 95.8(3)
N7 Co1 N15 166.4(3)
N16 Co1 N15 76.4(3)
N13 Co1 N15 92.5(3)
N14 Co1 N15 85.4(2)
N9 Co3 N6 91.2(3)
N9 Co3 N21 97.3(3)
N6 Co3 N21 95.8(3)
N9 Co3 N23 172.8(3)
N6 Co3 N23 88.5(3)
N21 Co3 N23 89.9(3)
N9 Co3 N24 95.8(3)
N6 Co3 N24 99.1(3)
N21 Co3 N24 159.9(3)
N23 Co3 N24 77.2(3)
N9 Co3 N22 92.9(3)
N6 Co3 N22 172.1(3)
N21 Co3 N22 77.1(3)
N23 Co3 N22 88.2(3)
N24 Co3 N22 87.1(3)
N8 Co2 N5 94.3(3)
N8 Co2 N20 93.0(3)
N5 Co2 N20 93.6(3)
N8 Co2 N17 91.9(3)
N5 Co2 N17 91.3(3)
N20 Co2 N17 172.8(3)
N8 Co2 N19 168.7(3)
N5 Co2 N19 90.5(3)
N20 Co2 N19 76.4(4)
N17 Co2 N19 98.3(4)
N8 Co2 N18 93.3(3)
N5 Co2 N18 167.1(3)
N20 Co2 N18 96.4(3)
N17 Co2 N18 78.1(3)
N19 Co2 N18 83.9(3)
C2 Fe1 C6 176.7(4)
C2 Fe1 C5 90.2(4)
C6 Fe1 C5 86.6(3)
C2 Fe1 C1 88.1(4)
C6 Fe1 C1 95.2(4)
C5 Fe1 C1 176.8(3)
C2 Fe1 C4 87.4(3)
C6 Fe1 C4 92.8(3)
C5 Fe1 C4 88.7(3)
C1 Fe1 C4 88.6(3)
C2 Fe1 C3 92.4(4)
C6 Fe1 C3 87.4(3)
C5 Fe1 C3 91.8(3)
C1 Fe1 C3 90.9(3)
C4 Fe1 C3 179.5(4)
C12 Fe2 C9 90.2(4)
C12 Fe2 C11 91.4(5)
C9 Fe2 C11 177.6(4)
C12 Fe2 C8 88.7(4)
C9 Fe2 C8 88.1(3)
C11 Fe2 C8 93.8(4)
C12 Fe2 C10 90.6(4)
C9 Fe2 C10 86.3(4)
C11 Fe2 C10 91.9(4)
C8 Fe2 C10 174.4(4)
C12 Fe2 C7 176.1(4)
C9 Fe2 C7 90.6(3)
C11 Fe2 C7 87.9(4)
C8 Fe2 C7 87.4(3)
C10 Fe2 C7 93.3(4)
C49 N15 C60 116.5(7)
C49 N15 Co1 129.0(6)
C60 N15 Co1 114.4(5)
C37 N13 C48 116.5(7)
C37 N13 Co1 129.5(6)
C48 N13 Co1 113.9(5)
C85 N21 C96 117.5(7)
C85 N21 Co3 127.7(6)
C96 N21 Co3 114.0(5)
C4 N4 Co1 158.7(7)
N4 C4 Fe1 179.6(9)
C6 N6 Co3 159.5(7)
C94 N22 C95 116.9(8)
C94 N22 Co3 129.2(6)
C95 N22 Co3 113.5(5)
C9 N9 Co3 164.8(7)
C7 N7 Co1 163.4(7)
N5 C5 Fe1 175.3(8)
C8 N8 Co2 162.1(7)
C82 N20 C83 116.6(9)
C82 N20 Co2 127.3(7)
C83 N20 Co2 116.0(7)
C58 N16 C59 117.8(7)
C58 N16 Co1 127.3(6)
C59 N16 Co1 114.8(5)
C46 N14 C47 117.0(8)
C46 N14 Co1 127.5(7)
C47 N14 Co1 115.4(5)
C106 N24 C107 117.9(8)
C106 N24 Co3 127.2(6)
C107 N24 Co3 114.7(6)
N8 C8 Fe2 174.2(7)
C5 N5 Co2 162.7(7)
N7 C7 Fe2 174.7(7)
C97 N23 C108 116.8(8)
C97 N23 Co3 127.9(7)
C108 N23 Co3 115.3(5)
N23 C108 C100 122.2(8)
N23 C108 C107 116.7(8)
C100 C108 C107 121.1(9)
C61 N17 C72 117.4(8)
C61 N17 Co2 128.3(6)
C72 N17 Co2 114.3(6)
C70 N18 C71 118.9(8)
C70 N18 Co2 128.2(7)
C71 N18 Co2 112.8(6)
N6 C6 Fe1 170.8(7)
N14 C47 C43 122.9(8)
N14 C47 C48 116.8(7)
C43 C47 C48 120.2(8)
N16 C59 C55 122.7(8)
N16 C59 C60 117.4(7)
C55 C59 C60 119.9(8)
N16 C58 C57 124.2(8)
N10 C10 Fe2 177.3(9)
N15 C60 C52 122.5(8)
N15 C60 C59 116.6(8)
C52 C60 C59 120.9(7)
N21 C96 C88 122.1(7)
N21 C96 C95 116.6(7)
C88 C96 C95 121.3(8)
N22 C95 C91 122.8(8)
N22 C95 C96 117.1(8)
C91 C95 C96 120.1(9)
C107 C103 C104 119.8(9)
C107 C103 C102 115.0(10)
C104 C103 C102 125.2(10)
C38 C39 C40 118.6(8)
C38 C39 C14 122.6(9)
C40 C39 C14 118.8(8)
N21 C85 C86 124.9(8)
C84 N19 C73 116.9(11)
C84 N19 Co2 115.2(7)
C73 N19 Co2 127.9(10)
N13 C48 C40 122.4(8)
N13 C48 C47 116.9(8)
C40 C48 C47 120.7(8)
N3 C3 Fe1 178.2(9)
C51 C50 C49 118.6(8)
C51 C50 C17 121.9(9)
C49 C50 C17 119.5(8)
N13 C37 C38 125.1(8)
N15 C49 C50 125.1(8)
C104 C105 C106 118.8(9)
C104 C105 C36 123.2(10)
C106 C105 C36 117.9(10)
C50 C51 C52 118.2(8)
C50 C51 C18 119.3(9)
C52 C51 C18 122.5(8)
N23 C97 C98 125.5(10)
N9 C9 Fe2 177.7(8)
C63 C64 C72 119.8(8)
C63 C64 C65 125.3(9)
C72 C64 C65 114.9(9)
C99 C100 C108 118.8(9)
C99 C100 C101 125.8(10)
C108 C100 C101 115.3(10)
C44 C43 C47 119.0(10)
C44 C43 C42 123.9(9)
C47 C43 C42 117.1(9)
C57 C56 C55 118.6(7)
C57 C56 C19 119.5(9)
C55 C56 C19 121.8(8)
C48 C40 C39 119.3(8)
C48 C40 C41 117.3(9)
C39 C40 C41 123.4(8)
N17 C72 C64 121.8(8)
N17 C72 C71 116.4(8)
C64 C72 C71 121.8(8)
N18 C71 C67 121.2(9)
N18 C71 C72 118.4(8)
C67 C71 C72 120.4(9)
N1 C1 Fe1 175.9(9)
C44 C45 C46 117.8(9)
C44 C45 C16 124.9(10)
C46 C45 C16 117.3(11)
N24 C107 C103 121.6(8)
N24 C107 C108 116.0(8)
C103 C107 C108 122.4(9)
C39 C38 C37 118.1(8)
C39 C38 C13 123.5(8)
C37 C38 C13 118.4(8)
N14 C46 C45 123.9(10)
C97 C98 C99 119.1(9)
C97 C98 C33 120.5(11)
C99 C98 C33 120.4(10)
N20 C83 C79 124.2(10)
N20 C83 C84 115.8(10)
C79 C83 C84 120.0(10)
C60 C52 C53 117.2(8)
C60 C52 C51 119.0(8)
C53 C52 C51 123.8(9)
N2 C2 Fe1 177.0(9)
C95 C91 C92 118.0(9)
C95 C91 C90 117.5(9)
C92 C91 C90 124.4(9)
C41 C42 C43 121.6(8)
C101 C102 C103 123.4(11)
C89 C88 C96 117.2(9)
C89 C88 C87 123.9(9)
C96 C88 C87 118.8(8)
C98 C99 C100 117.5(8)
C98 C99 C34 122.0(11)
C100 C99 C34 120.4(12)
N17 C61 C62 124.8(8)
C80 C79 C83 117.4(10)
C80 C79 C78 124.4(13)
C83 C79 C78 118.1(12)
N22 C94 C93 124.9(9)
C59 C55 C56 118.9(8)
C59 C55 C54 117.9(8)
C56 C55 C54 123.2(8)
C54 C53 C52 122.8(9)
N20 C82 C81 124.5(9)
C86 C87 C88 117.8(8)
C86 C87 C30 120.9(9)
C88 C87 C30 121.3(9)
C87 C86 C85 118.7(8)
C87 C86 C29 122.5(8)
C85 C86 C29 118.8(8)
C68 C67 C66 123.9(10)
C68 C67 C71 119.1(10)
C66 C67 C71 117.0(10)
N24 C106 C105 123.9(9)
C80 C81 C82 116.7(10)
C80 C81 C28 124.9(10)
C82 C81 C28 118.4(10)
C56 C57 C58 117.7(8)
C56 C57 C20 124.6(8)
C58 C57 C20 117.7(9)
C66 C65 C64 123.6(10)
N12 C12 Fe2 178.1(10)
C42 C41 C40 123.0(9)
C63 C62 C61 117.9(9)
C63 C62 C21 124.2(9)
C61 C62 C21 117.9(8)
C53 C54 C55 121.3(8)
C78 C77 C76 124.0(16)
C105 C104 C103 117.7(9)
C105 C104 C35 119.0(11)
C103 C104 C35 123.3(11)
C62 C63 C64 118.2(9)
C62 C63 C22 119.7(10)
C64 C63 C22 122.1(9)
C43 C44 C45 119.3(9)
C43 C44 C15 119.9(11)
C45 C44 C15 120.8(10)
C89 C90 C91 121.6(10)
N18 C70 C69 123.7(10)
N19 C84 C83 116.4(9)
N19 C84 C76 124.0(13)
C83 C84 C76 119.5(13)
C79 C80 C81 120.5(10)
C79 C80 C27 120.9(11)
C81 C80 C27 118.6(12)
C102 C101 C100 122.7(10)
C73 C74 C75 120.5(14)
C73 C74 C25 113(2)
C75 C74 C25 126.7(17)
C92 C93 C94 119.1(9)
C92 C93 C32 123.3(10)
C94 C93 C32 117.5(10)
C77 C78 C79 121.1(16)
N11 C11 Fe2 177.8(12)
C69 C68 C67 118.5(9)
C69 C68 C23 119.5(10)
C67 C68 C23 122.1(11)
C90 C89 C88 122.1(10)
C93 C92 C91 118.2(9)
C93 C92 C31 121.5(10)
C91 C92 C31 120.2(10)
C68 C69 C70 118.7(10)
C68 C69 C24 124.4(10)
C70 C69 C24 116.9(11)
N19 C73 C74 122.6(15)
C74 C75 C76 118.6(15)
C74 C75 C26 118(2)
C76 C75 C26 124(2)
C65 C66 C67 122.2(10)
C75 C76 C77 125.5(16)
C75 C76 C84 117.3(16)
C77 C76 C84 117.2(13)

loop_
_geom_bond_atom_site_label_1
_geom_bond_atom_site_label_2
_geom_bond_distance
Co1 N4 2.059(7)
Co1 N7 2.099(9)
Co1 N16 2.151(7)
Co1 N13 2.154(7)
Co1 N14 2.154(7)
Co1 N15 2.177(7)
Co3 N9 2.010(8)
Co3 N6 2.056(8)
Co3 N21 2.114(6)
Co3 N23 2.114(7)
Co3 N24 2.116(7)
Co3 N22 2.144(7)
Co2 N8 2.035(8)
Co2 N5 2.040(9)
Co2 N20 2.103(7)
Co2 N17 2.110(7)
Co2 N19 2.124(9)
Co2 N18 2.125(7)
Fe1 C2 1.922(11)
Fe1 C6 1.925(10)
Fe1 C5 1.931(12)
Fe1 C1 1.930(11)
Fe1 C4 1.942(9)
Fe1 C3 1.947(10)
Fe2 C12 1.891(13)
Fe2 C9 1.912(11)
Fe2 C11 1.916(11)
Fe2 C8 1.919(11)
Fe2 C10 1.916(11)
Fe2 C7 1.925(10)
N15 C49 1.333(10)
N15 C60 1.357(10)
N13 C37 1.330(10)
N13 C48 1.385(10)
N21 C85 1.311(10)
N21 C96 1.377(10)
N4 C4 1.131(9)
N6 C6 1.168(10)
N22 C94 1.305(11)
N22 C95 1.360(11)
N9 C9 1.158(10)
N7 C7 1.155(10)
C5 N5 1.151(11)
N8 C8 1.175(10)
N20 C82 1.315(11)
N20 C83 1.357(12)
N16 C58 1.321(11)
N16 C59 1.354(10)
N14 C46 1.326(11)
N14 C47 1.346(10)
N24 C106 1.325(11)
N24 C107 1.358(11)
N23 C97 1.332(11)
N23 C108 1.336(10)
C108 C100 1.416(12)
C108 C107 1.443(12)
N17 C61 1.319(11)
N17 C72 1.355(10)
N18 C70 1.308(12)
N18 C71 1.353(11)
C47 C43 1.420(12)
C47 C48 1.446(12)
C59 C55 1.384(11)
C59 C60 1.446(11)
C58 C57 1.400(12)
C10 N10 1.165(11)
C60 C52 1.399(12)
C96 C88 1.412(12)
C96 C95 1.416(12)
C95 C91 1.386(13)
C103 C107 1.407(13)
C103 C104 1.412(14)
C103 C102 1.426(14)
C39 C38 1.393(12)
C39 C40 1.407(12)
C39 C14 1.503(12)
C85 C86 1.409(12)
N3 C3 1.156(10)
N19 C84 1.350(13)
N19 C73 1.363(14)
C48 C40 1.392(11)
C50 C51 1.366(12)
C50 C49 1.395(12)
C50 C17 1.487(12)
C37 C38 1.401(11)
C105 C104 1.377(14)
C105 C106 1.415(13)
C105 C36 1.510(14)
C51 C52 1.418(12)
C51 C18 1.502(13)
C97 C98 1.365(13)
C64 C63 1.391(13)
C64 C72 1.408(12)
C64 C65 1.438(13)
C100 C99 1.411(14)
C100 C101 1.436(15)
C43 C44 1.366(14)
C43 C42 1.432(13)
C56 C57 1.395(12)
C56 C55 1.405(12)
C56 C19 1.521(12)
C40 C41 1.430(12)
C72 C71 1.421(12)
C71 C67 1.418(12)
C1 N1 1.158(11)
C45 C44 1.387(14)
C45 C46 1.425(14)
C45 C16 1.516(14)
C38 C13 1.484(12)
C98 C99 1.375(14)
C98 C33 1.501(14)
C83 C79 1.390(14)
C83 C84 1.423(14)
C52 C53 1.404(12)
C2 N2 1.132(11)
C91 C92 1.434(14)
C91 C90 1.450(14)
C42 C41 1.343(13)
C102 C101 1.369(16)
C88 C89 1.409(13)
C88 C87 1.425(12)
C99 C34 1.495(14)
C61 C62 1.411(13)
C79 C80 1.369(15)
C79 C78 1.468(17)
C94 C93 1.398(13)
C55 C54 1.436(13)
C53 C54 1.345(13)
C82 C81 1.409(13)
C87 C86 1.393(12)
C87 C30 1.497(13)
C86 C29 1.494(11)
C67 C68 1.400(14)
C67 C66 1.406(14)
C81 C80 1.399(15)
C81 C28 1.517(15)
C57 C20 1.481(13)
C65 C66 1.336(14)
C12 N12 1.188(13)
C21 C62 1.510(13)
C15 C44 1.542(13)
C31 C92 1.517(14)
C62 C63 1.385(13)
C77 C78 1.27(2)
C77 C76 1.42(2)
C104 C35 1.499(14)
N11 C11 1.164(13)
C63 C22 1.498(13)
C90 C89 1.335(14)
C70 C69 1.411(14)
C84 C76 1.434(16)
C23 C68 1.506(13)
C80 C27 1.566(15)
C74 C73 1.39(2)
C74 C75 1.40(2)
C74 C25 1.58(2)
C93 C92 1.341(14)
C93 C32 1.514(14)
C68 C69 1.375(15)
C69 C24 1.535(16)
C75 C76 1.40(2)
C75 C26 1.53(2)
